data_7103668
loop_
_publ_author_name
'Ferlay, Sylvie'
'Holakovsky, Roman'
'Hosseini, Mir Wais'
'Planeix, Jean-Marc'
'Kyritsakas, Nathalie'

_publ_section_title
;
 Charge assisted chiral hybrid H-bonded molecular networks
;
_journal_coden_ASTM CHCOFS
_journal_issue 11
_journal_name_full
;
 Chemical Communications (Cambridge, United Kingdom)
;
_journal_page_first 1224
_journal_page_last 1225
_journal_paper_doi 10.1039/b301467n
_journal_year 2003
_chemical_formula_moiety 'C25 H28 Fe N10 O'
_chemical_formula_sum 'C25 H28 Fe N10 O'
_chemical_formula_weight 540.42
_space_group_IT_number 4
_symmetry_cell_setting monoclinic
_symmetry_space_group_name_Hall 'P 2yb'
_symmetry_space_group_name_H-M 'P 1 21 1'
_cell_angle_alpha 90
_cell_angle_beta 97.290(5)
_cell_angle_gamma 90
_cell_formula_units_Z 4
_cell_length_a 6.8414(2)
_cell_length_b 18.2099(5)
_cell_length_c 21.0634(6)
_cell_measurement_temperature 173
_cell_volume 2602.9(1)
_computing_publication_material CIFGEN_IN_OpenMoleN_(_1997)
_computing_structure_refinement LSFM_OpenMoleN_(_1997)
_computing_structure_solution Direct_methods_(SIR,_Burla_et_al.,_1989)
_diffrn_ambient_temperature 173
_diffrn_measurement_details
;
14402 reflections were collected using program Collect
("Collect" Data collection software, Nonius B.V., 1998)
The conditions were as follow : crystal to detector distance =  36. mm.
Scan angle =  2.0 deg 1 scans of   90 sec per frame.
Data collection was divided into  2 set(s)
with the following starting angles and number of frames :

Set 1 Theta =    8.80 Omega =    0.00 Kappa =    0.00  181 frames
Set 2 Theta =   -7.10 Kappa = -167.00 Phi   =    0.00   43 frames
Friedel pairs were averaged. Internal R = 0.08
;
_diffrn_measurement_device_type KappaCCD
_diffrn_measurement_method '\p scans'
_diffrn_radiation_monochromator graphite
_diffrn_radiation_type Mo-K\a
_diffrn_radiation_wavelength 0.71073
_diffrn_reflns_av_R_equivalents 0.080
_diffrn_reflns_av_sigmaI/netI 0.333
_diffrn_reflns_limit_h_max 9
_diffrn_reflns_limit_h_min -9
_diffrn_reflns_limit_k_max 25
_diffrn_reflns_limit_k_min -24
_diffrn_reflns_limit_l_max 29
_diffrn_reflns_limit_l_min -29
_diffrn_reflns_number 14402
_diffrn_reflns_theta_max 29.98
_diffrn_reflns_theta_min 2.5
_diffrn_source xray_tube
_diffrn_standards_decay_% 0
_exptl_absorpt_coefficient_mu 0.618
_exptl_absorpt_correction_T_max 0.964
_exptl_absorpt_correction_T_min 0.939
_exptl_absorpt_correction_type refdelf_(Walker_&_Stuart,_1983)
_exptl_crystal_colour yellow
_exptl_crystal_density_diffrn 1.38
_exptl_crystal_density_method none
_exptl_crystal_description prism
_exptl_crystal_F_000 1128
_exptl_crystal_size_max 0.10
_exptl_crystal_size_mid 0.08
_exptl_crystal_size_min 0.06
_refine_diff_density_max 0.379
_refine_diff_density_min -0.131
_refine_ls_abs_structure_details 'Flack H D  (1983), Acta Cryst. A39, 876-881'
_refine_ls_abs_structure_Flack 0.05(2)
_refine_ls_extinction_method none
_refine_ls_goodness_of_fit_all 9.817
_refine_ls_goodness_of_fit_ref 1.017
_refine_ls_hydrogen_treatment noref
_refine_ls_matrix_type full
_refine_ls_number_constraints 0
_refine_ls_number_parameters 666
_refine_ls_number_reflns 3291
_refine_ls_number_restraints 1
_refine_ls_R_factor_all 0.175
_refine_ls_R_factor_gt 0.045
_refine_ls_shift/esd_mean 0.001
_refine_ls_shift/su_max 0.003
_refine_ls_structure_factor_coef F
_refine_ls_weighting_scheme sigma
_refine_ls_wR_factor_all 0.382
_refine_ls_wR_factor_ref 0.048
_reflns_number_gt 3291
_reflns_number_total 7793
_reflns_threshold_expression >3.0\s(I)
_cod_data_source_file b301467n.txt
_cod_data_source_block st1184
_cod_original_sg_symbol_Hall ' P 2yb'
_cod_database_code 7103668

loop_
_symmetry_equiv_pos_as_xyz
x,y,z
-x,1/2+y,-z

loop_
_atom_site_label
_atom_site_fract_x
_atom_site_fract_y
_atom_site_fract_z
_atom_site_U_iso_or_equiv
_atom_site_adp_type
_atom_site_calc_flag
_atom_site_calc_attached_atom
_atom_site_type_symbol
FE1 0.9563(1) 0.4675 0.11651(3) 0.0197(4) Uani ? ? Fe
C1 0.8117(8) 0.4632(4) 0.1905(2) 0.020(3) Uani ? ? C
N1 0.7276(7) 0.4620(3) 0.2339(2) 0.028(3) Uani ? ? N
C2 0.7685(9) 0.3981(4) 0.0770(3) 0.028(4) Uani ? ? C
N2 0.6606(9) 0.3539(4) 0.0542(2) 0.047(4) Uani ? ? N
N21 1.0859(7) 0.4749(3) 0.0559(2) 0.029(3) Uani ? ? N
O3 1.1807(7) 0.4796(3) 0.0158(2) 0.062(3) Uani ? ? O
C4 1.1228(8) 0.5378(3) 0.1691(2) 0.020(3) Uani ? ? C
N4 1.2169(7) 0.5773(3) 0.2029(2) 0.030(3) Uani ? ? N
C5 1.1149(9) 0.3865(4) 0.1531(2) 0.023(3) Uani ? ? C
N5 1.2069(7) 0.3358(3) 0.1714(2) 0.031(3) Uani ? ? N
C51 0.7684(9) 0.5447(3) 0.0880(3) 0.024(3) Uani ? ? C
N22 0.6548(8) 0.5895(3) 0.0703(2) 0.033(3) Uani ? ? N
FE2 0.5631(1) -0.03134(6) 0.37928(3) 0.0196(4) Uani ? ? Fe
N23 0.4254(8) -0.0474(3) 0.4366(2) 0.034(3) Uani ? ? N
O4 0.3307(8) -0.0626(3) 0.4748(2) 0.072(3) Uani ? ? O
C7 0.4020(9) -0.0913(4) 0.3175(2) 0.023(3) Uani ? ? C
N8 0.3086(8) -0.1271(3) 0.2806(2) 0.034(3) Uani ? ? N
C8 0.7184(8) -0.0158(3) 0.3099(2) 0.021(3) Uani ? ? C
N9 0.8099(7) -0.0093(3) 0.2681(2) 0.028(3) Uani ? ? N
C9 0.7506(9) 0.0357(4) 0.4271(3) 0.025(3) Uani ? ? C
N10 0.8601(8) 0.0745(4) 0.4560(2) 0.041(3) Uani ? ? N
C10 0.7478(9) -0.1100(4) 0.4025(3) 0.027(3) Uani ? ? C
N11 0.8591(8) -0.1561(3) 0.4161(2) 0.033(3) Uani ? ? N
C52 0.4199(8) 0.0587(4) 0.3494(2) 0.020(3) Uani ? ? C
N24 0.3404(8) 0.1128(3) 0.3356(2) 0.028(3) Uani ? ? N
C11 0.4874(8) 0.3049(4) 0.3101(2) 0.019(3) Uani ? ? C
N13 0.3619(7) 0.2744(3) 0.3448(2) 0.022(3) Uani ? ? N
C12 0.2082(8) 0.3298(4) 0.3525(3) 0.022(3) Uani ? ? C
C13 0.3251(9) 0.3987(4) 0.3478(2) 0.020(3) Uani ? ? C
N14 0.4633(7) 0.3760(3) 0.3046(2) 0.019(3) Uani ? ? N
C14 0.1024(9) 0.3315(4) 0.4111(3) 0.028(3) Uani ? ? C
C15 -0.0365(9) 0.3978(4) 0.4023(3) 0.036(4) Uani ? ? C
C16 0.0687(9) 0.4690(5) 0.3902(3) 0.042(4) Uani ? ? C
C17 0.1939(9) 0.4644(4) 0.3343(3) 0.029(3) Uani ? ? C
C18 0.6423(8) 0.2637(4) 0.2826(3) 0.021(3) Uani ? ? C
C19 0.6874(9) 0.2820(3) 0.2224(3) 0.022(3) Uani ? ? C
C20 0.8391(9) 0.2439(4) 0.1977(3) 0.024(3) Uani ? ? C
C21 0.9352(8) 0.1872(3) 0.2326(2) 0.017(3) Uani ? ? C
C22 0.8871(9) 0.1672(3) 0.2930(3) 0.020(3) Uani ? ? C
C23 0.7385(8) 0.2066(3) 0.3174(2) 0.021(3) Uani ? ? C
C24 1.0808(9) 0.1441(4) 0.2032(2) 0.022(3) Uani ? ? C
N15 1.2228(7) 0.1750(3) 0.1744(2) 0.021(3) Uani ? ? N
C25 1.3080(9) 0.1158(4) 0.1388(2) 0.021(3) Uani ? ? C
C26 1.2654(9) 0.0496(3) 0.1765(3) 0.021(3) Uani ? ? C
N16 1.0829(7) 0.0720(3) 0.1998(2) 0.024(3) Uani ? ? N
C27 1.525(1) 0.1166(4) 0.1281(3) 0.033(4) Uani ? ? C
C28 1.559(1) 0.0463(4) 0.0900(3) 0.040(4) Uani ? ? C
C29 1.4830(9) -0.0246(4) 0.1184(2) 0.035(4) Uani ? ? C
C30 1.2722(9) -0.0184(4) 0.1357(2) 0.030(4) Uani ? ? C
C31 0.4123(8) -0.2611(4) 0.1542(2) 0.021(3) Uani ? ? C
N17 0.3694(7) -0.3008(3) 0.1019(2) 0.020(3) Uani ? ? N
C32 0.2005(9) -0.2659(3) 0.0624(2) 0.022(3) Uani ? ? C
C33 0.1006(8) -0.2301(4) 0.1146(2) 0.023(3) Uani ? ? C
N18 0.2732(7) -0.2127(3) 0.1612(2) 0.018(3) Uani ? ? N
C34 0.0565(9) -0.3114(4) 0.0194(3) 0.028(3) Uani ? ? C
C35 -0.1027(9) -0.2571(4) -0.0096(3) 0.029(4) Uani ? ? C
C36 -0.195(1) -0.2110(4) 0.0398(3) 0.032(4) Uani ? ? C
C37 -0.039(1) -0.1712(4) 0.0857(3) 0.031(4) Uani ? ? C
C38 0.5947(8) -0.2689(3) 0.1990(2) 0.017(3) Uani ? ? C
C39 0.6874(9) -0.2063(4) 0.2256(2) 0.023(3) Uani ? ? C
C40 0.8617(9) -0.2124(3) 0.2669(2) 0.023(3) Uani ? ? C
C41 0.9403(9) -0.2808(4) 0.2808(2) 0.020(3) Uani ? ? C
C42 0.8480(9) -0.3435(4) 0.2547(2) 0.025(3) Uani ? ? C
C43 0.6756(9) -0.3391(3) 0.2137(2) 0.021(3) Uani ? ? C
C44 1.1226(9) -0.2904(3) 0.3275(3) 0.022(3) Uani ? ? C
N19 1.1501(7) -0.2571(3) 0.3832(2) 0.021(3) Uani ? ? N
C45 1.3539(9) -0.2752(4) 0.4121(2) 0.024(3) Uani ? ? C
C46 1.3831(9) -0.3475(3) 0.3813(2) 0.021(3) Uani ? ? C
N20 1.2634(7) -0.3368(3) 0.3180(2) 0.025(3) Uani ? ? N
C47 1.407(1) -0.2808(4) 0.4845(3) 0.031(4) Uani ? ? C
C48 1.624(1) -0.3079(4) 0.4957(3) 0.033(4) Uani ? ? C
C49 1.660(1) -0.3773(4) 0.4597(3) 0.036(4) Uani ? ? C
C50 1.5941(9) -0.3711(4) 0.3879(3) 0.032(4) Uani ? ? C
H1 0.0966 0.3202 0.3220 0.0294 Uiso calc C12 H
H2 0.3994 0.4175 0.3855 0.0273 Uiso calc C13 H
H3 0.1940 0.3372 0.4487 0.0366 Uiso calc C14 H
H4 0.0293 0.2875 0.4142 0.0366 Uiso calc C14 H
H5 -0.0981 0.4034 0.4400 0.0466 Uiso calc C15 H
H6 -0.1338 0.3886 0.3669 0.0466 Uiso calc C15 H
H7 0.1530 0.4817 0.4280 0.0538 Uiso calc C16 H
H8 -0.0276 0.5064 0.3807 0.0538 Uiso calc C16 H
H9 0.1114 0.4583 0.2948 0.0387 Uiso calc C17 H
H10 0.2707 0.5076 0.3325 0.0387 Uiso calc C17 H
H11 0.3687 0.2259 0.3616 0.0307 Uiso calc N13 H
H12 0.5254 0.4074 0.2771 0.0249 Uiso calc N14 H
H13 0.6169 0.3198 0.1983 0.0299 Uiso calc C19 H
H14 0.8757 0.2569 0.1571 0.0309 Uiso calc C20 H
H15 0.9535 0.1280 0.3165 0.0269 Uiso calc C22 H
H16 0.7028 0.1943 0.3582 0.0275 Uiso calc C23 H
H17 1.2614 0.2252 0.1764 0.0272 Uiso calc N15 H
H18 0.9826 0.0400 0.2106 0.0338 Uiso calc N16 H
H19 1.2511 0.1197 0.0954 0.0272 Uiso calc C25 H
H20 1.3562 0.0351 0.2122 0.0276 Uiso calc C26 H
H21 1.6067 0.1164 0.1680 0.0425 Uiso calc C27 H
H22 1.5521 0.1589 0.1044 0.0425 Uiso calc C27 H
H23 1.6962 0.0412 0.0886 0.0517 Uiso calc C28 H
H24 1.4931 0.0519 0.0478 0.0517 Uiso calc C28 H
H25 1.5685 -0.0366 0.1561 0.0478 Uiso calc C29 H
H26 1.4860 -0.0629 0.0879 0.0478 Uiso calc C29 H
H27 1.1811 -0.0141 0.0979 0.0409 Uiso calc C30 H
H28 1.2408 -0.0606 0.1590 0.0409 Uiso calc C30 H
H29 0.4354 -0.3442 0.0914 0.0271 Uiso calc N17 H
H30 0.2828 -0.1735 0.1912 0.0252 Uiso calc N18 H
H31 0.2474 -0.2361 0.0305 0.0286 Uiso calc C32 H
H32 0.0103 -0.2571 0.1363 0.0305 Uiso calc C33 H
H33 0.0002 -0.3483 0.0432 0.0364 Uiso calc C34 H
H34 0.1195 -0.3337 -0.0134 0.0364 Uiso calc C34 H
H35 -0.2045 -0.2844 -0.0339 0.0378 Uiso calc C35 H
H36 -0.0445 -0.2246 -0.0370 0.0378 Uiso calc C35 H
H37 -0.2690 -0.2425 0.0638 0.0427 Uiso calc C36 H
H38 -0.2810 -0.1756 0.0178 0.0427 Uiso calc C36 H
H39 0.0299 -0.1365 0.0631 0.0406 Uiso calc C37 H
H40 -0.0980 -0.1467 0.1182 0.0406 Uiso calc C37 H
H41 0.6316 -0.1593 0.2156 0.0310 Uiso calc C39 H
H42 0.9258 -0.1697 0.2853 0.0308 Uiso calc C40 H
H43 0.9048 -0.3902 0.2653 0.0318 Uiso calc C42 H
H44 0.6124 -0.3821 0.1957 0.0268 Uiso calc C43 H
H45 1.0578 -0.2273 0.4015 0.0271 Uiso calc N19 H
H46 1.2843 -0.3591 0.2786 0.0324 Uiso calc N20 H
H47 1.4368 -0.2351 0.4047 0.0331 Uiso calc C45 H
H48 1.3387 -0.3907 0.4002 0.0285 Uiso calc C46 H
H49 1.3232 -0.3149 0.5018 0.0421 Uiso calc C47 H
H50 1.3961 -0.2341 0.5038 0.0421 Uiso calc C47 H
H51 1.6578 -0.3169 0.5402 0.0461 Uiso calc C48 H
H52 1.7060 -0.2703 0.4825 0.0461 Uiso calc C48 H
H53 1.5903 -0.4165 0.4763 0.0525 Uiso calc C49 H
H54 1.7976 -0.3878 0.4661 0.0525 Uiso calc C49 H
H55 1.6714 -0.3356 0.3693 0.0453 Uiso calc C50 H
H56 1.6058 -0.4172 0.3677 0.0453 Uiso calc C50 H

loop_
_atom_site_aniso_label
_atom_site_aniso_U_11
_atom_site_aniso_U_22
_atom_site_aniso_U_33
_atom_site_aniso_U_12
_atom_site_aniso_U_13
_atom_site_aniso_U_23
_atom_site_aniso_type_symbol
FE1 0.0219(4) 0.0184(4) 0.0191(3) -0.0002(5) 0.0027(3) -0.0009(5) Fe
C1 0.023(3) 0.012(3) 0.028(3) 0.003(3) -0.001(2) -0.006(3) C
N1 0.032(3) 0.020(3) 0.035(2) -0.003(3) 0.006(2) -0.003(3) N
C2 0.020(3) 0.039(4) 0.029(3) -0.008(3) 0.006(3) -0.011(3) C
N2 0.035(4) 0.063(5) 0.048(3) -0.005(4) -0.000(3) -0.022(3) N
N21 0.039(3) 0.027(3) 0.024(2) -0.003(3) 0.008(2) -0.005(3) N
O3 0.081(3) 0.054(4) 0.054(2) -0.014(3) 0.044(2) -0.004(3) O
C4 0.024(3) 0.021(3) 0.017(3) 0.007(3) 0.009(2) 0.003(3) C
N4 0.027(3) 0.030(3) 0.032(3) -0.010(3) 0.005(2) -0.005(3) N
C5 0.021(3) 0.025(4) 0.022(3) -0.006(3) -0.000(3) -0.001(3) C
N5 0.029(3) 0.026(3) 0.042(3) -0.002(3) 0.006(2) -0.001(3) N
C51 0.044(4) 0.014(3) 0.022(3) -0.008(3) 0.008(3) -0.011(3) C
N22 0.050(4) 0.030(3) 0.025(2) 0.009(3) 0.003(3) -0.005(3) N
FE2 0.0233(4) 0.0167(4) 0.0193(3) -0.0005(5) 0.0040(3) 0.0008(5) Fe
N23 0.049(3) 0.025(4) 0.032(2) -0.003(3) 0.019(2) 0.001(3) N
O4 0.097(4) 0.063(4) 0.062(3) -0.026(3) 0.052(2) -0.004(3) O
C7 0.025(3) 0.021(3) 0.023(3) -0.004(3) 0.005(3) -0.001(3) C
N8 0.024(3) 0.039(4) 0.042(3) -0.001(3) 0.007(2) -0.006(3) N
C8 0.019(3) 0.021(4) 0.022(3) -0.002(3) -0.005(2) 0.005(3) C
N9 0.033(3) 0.026(3) 0.027(2) -0.005(3) 0.010(2) 0.006(2) N
C9 0.036(4) 0.020(4) 0.021(3) 0.002(3) 0.000(3) -0.002(3) C
N10 0.034(4) 0.039(4) 0.055(3) -0.001(3) -0.007(3) -0.023(3) N
C10 0.028(4) 0.027(4) 0.027(3) 0.008(3) 0.007(3) 0.012(3) C
N11 0.045(3) 0.031(3) 0.025(3) 0.012(3) 0.005(2) 0.003(3) N
C52 0.015(3) 0.023(4) 0.024(3) -0.008(3) 0.005(2) -0.003(3) C
N24 0.029(3) 0.020(3) 0.037(3) 0.007(3) 0.001(2) -0.003(3) N
C11 0.018(3) 0.019(3) 0.019(3) 0.001(3) 0.000(2) -0.000(3) C
N13 0.032(3) 0.013(3) 0.027(2) 0.006(3) 0.007(2) 0.005(2) N
C12 0.017(3) 0.019(3) 0.033(3) 0.002(3) 0.006(3) -0.002(3) C
C13 0.028(4) 0.021(3) 0.013(3) 0.002(3) 0.001(2) -0.002(3) C
N14 0.020(3) 0.018(3) 0.020(2) 0.003(2) 0.005(2) 0.006(2) N
C14 0.024(4) 0.031(4) 0.030(3) -0.001(3) 0.006(3) -0.001(3) C
C15 0.029(4) 0.047(5) 0.034(3) 0.009(4) 0.010(3) 0.001(4) C
C16 0.048(4) 0.035(4) 0.043(3) 0.026(4) 0.012(3) -0.007(4) C
C17 0.035(3) 0.020(3) 0.034(3) 0.012(4) 0.004(3) 0.001(4) C
C18 0.013(3) 0.024(4) 0.029(3) -0.006(3) -0.001(2) -0.007(3) C
C19 0.024(3) 0.021(4) 0.022(3) 0.000(3) -0.004(3) 0.001(3) C
C20 0.022(3) 0.021(4) 0.029(3) -0.003(3) 0.009(3) -0.001(3) C
C21 0.014(3) 0.014(3) 0.027(3) -0.003(3) 0.004(2) -0.005(3) C
C22 0.018(3) 0.014(3) 0.030(3) -0.000(3) 0.003(3) 0.001(3) C
C23 0.021(3) 0.019(3) 0.025(3) 0.005(3) 0.009(2) 0.003(3) C
C24 0.024(3) 0.030(4) 0.015(3) -0.002(3) 0.001(2) -0.000(3) C
N15 0.018(3) 0.018(3) 0.027(2) -0.002(2) 0.006(2) -0.007(2) N
C25 0.021(3) 0.025(3) 0.016(3) 0.005(3) 0.002(2) 0.002(3) C
C26 0.017(3) 0.019(3) 0.028(3) 0.001(3) 0.002(2) -0.001(3) C
N16 0.020(3) 0.016(3) 0.042(3) -0.001(3) 0.004(2) 0.002(3) N
C27 0.029(4) 0.039(4) 0.032(3) 0.005(4) 0.009(3) 0.002(4) C
C28 0.033(4) 0.052(5) 0.037(3) 0.014(4) 0.012(3) -0.006(4) C
C29 0.047(4) 0.036(4) 0.026(3) 0.020(4) 0.002(3) -0.006(4) C
C30 0.047(4) 0.020(4) 0.027(3) 0.004(3) 0.005(3) 0.001(3) C
C31 0.023(3) 0.025(4) 0.016(3) -0.005(3) 0.002(2) 0.009(3) C
N17 0.025(3) 0.012(3) 0.024(2) -0.002(2) 0.001(2) 0.000(2) N
C32 0.026(3) 0.016(3) 0.024(3) 0.002(3) 0.004(2) 0.001(3) C
C33 0.016(3) 0.029(4) 0.025(3) 0.001(3) 0.004(2) -0.005(3) C
N18 0.022(3) 0.014(3) 0.021(2) -0.001(2) -0.004(2) -0.001(2) N
C34 0.031(4) 0.025(4) 0.028(3) 0.001(3) 0.004(3) -0.005(3) C
C35 0.028(4) 0.026(4) 0.032(3) -0.003(3) -0.001(3) -0.005(3) C
C36 0.029(4) 0.038(5) 0.030(3) -0.001(4) -0.007(3) 0.001(3) C
C37 0.034(4) 0.024(4) 0.036(3) -0.001(4) 0.003(3) -0.004(3) C
C38 0.014(3) 0.018(3) 0.021(3) -0.002(3) -0.001(2) -0.001(3) C
C39 0.020(3) 0.029(4) 0.023(3) 0.014(3) 0.001(3) 0.007(3) C
C40 0.029(4) 0.020(4) 0.022(3) -0.007(3) 0.004(3) -0.002(3) C
C41 0.025(3) 0.021(3) 0.016(3) -0.005(3) 0.002(2) -0.002(3) C
C42 0.028(4) 0.022(4) 0.024(3) 0.009(3) 0.005(3) -0.001(3) C
C43 0.017(3) 0.022(3) 0.024(3) -0.005(3) 0.004(2) -0.005(3) C
C44 0.019(3) 0.017(3) 0.030(3) -0.002(3) 0.000(3) 0.003(3) C
N19 0.020(3) 0.020(3) 0.022(2) 0.007(2) 0.001(2) 0.001(2) N
C45 0.025(4) 0.026(4) 0.022(3) -0.005(3) -0.009(3) 0.001(3) C
C46 0.025(4) 0.017(3) 0.021(3) 0.001(3) -0.009(3) 0.003(3) C
N20 0.028(3) 0.026(3) 0.021(2) 0.003(3) 0.002(2) -0.005(3) N
C47 0.046(4) 0.022(4) 0.028(3) -0.004(4) 0.000(3) -0.001(3) C
C48 0.036(4) 0.037(4) 0.027(3) -0.000(4) -0.019(3) 0.001(3) C
C49 0.020(4) 0.049(5) 0.048(4) 0.007(4) -0.012(3) 0.005(4) C
C50 0.020(4) 0.050(5) 0.034(3) 0.008(4) -0.002(3) -0.004(4) C

loop_
_atom_type_symbol
_atom_type_description
_atom_type_scat_dispersion_real
_atom_type_scat_dispersion_imag
_atom_type_scat_source
C ? 0.002 0.002 International_Tables_Vol_IV_Table_2.3.1
H ? 0.000 0.000 International_Tables_Vol_IV_Table_2.3.1
Fe ? 0.301 0.845 International_Tables_Vol_IV_Table_2.3.1
N ? 0.004 0.003 International_Tables_Vol_IV_Table_2.3.1
O ? 0.008 0.006 International_Tables_Vol_IV_Table_2.3.1

loop_
_geom_angle_atom_site_label_1
_geom_angle_atom_site_label_2
_geom_angle_atom_site_label_3
_geom_angle
_geom_angle_site_symmetry_1
_geom_angle_site_symmetry_2
_geom_angle_site_symmetry_3
_geom_angle_publ_flag
C1 FE1 C2 86.6(4) . . . ?
C1 FE1 N21 176.8(4) . . . ?
C1 FE1 C4 83.8(3) . . . ?
C1 FE1 C5 88.1(4) . . . ?
C1 FE1 C51 83.9(4) . . . ?
C2 FE1 N21 96.6(4) . . . ?
C2 FE1 C4 170.4(4) . . . ?
C2 FE1 C5 89.0(4) . . . ?
C2 FE1 C51 87.8(3) . . . ?
N21 FE1 C4 93.0(3) . . . ?
N21 FE1 C5 92.4(4) . . . ?
N21 FE1 C51 95.8(4) . . . ?
C4 FE1 C5 90.9(3) . . . ?
C4 FE1 C51 90.9(4) . . . ?
C5 FE1 C51 171.6(4) . . . ?
FE1 C1 N1 178(1) . . . ?
FE1 C2 N2 177(1) . . . ?
FE1 N21 O3 177.5(6) . . . ?
FE1 C4 N4 176.2(7) . . . ?
FE1 C5 N5 175.7(8) . . . ?
FE1 C51 N22 178.7(8) . . . ?
N23 FE2 C7 93.6(3) . . . ?
N23 FE2 C8 177.5(4) . . . ?
N23 FE2 C9 97.5(3) . . . ?
N23 FE2 C10 95.7(4) . . . ?
N23 FE2 C52 94.2(3) . . . ?
C7 FE2 C8 83.9(3) . . . ?
C7 FE2 C9 168.6(3) . . . ?
C7 FE2 C10 92.9(4) . . . ?
C7 FE2 C52 92.1(4) . . . ?
C8 FE2 C9 84.9(3) . . . ?
C8 FE2 C10 84.0(3) . . . ?
C8 FE2 C52 86.3(3) . . . ?
C9 FE2 C10 88.1(3) . . . ?
C9 FE2 C52 85.0(3) . . . ?
C10 FE2 C52 168.6(3) . . . ?
FE2 N23 O4 175.8(7) . . . ?
FE2 C7 N8 179.2(8) . . . ?
FE2 C8 N9 177.5(8) . . . ?
FE2 C9 N10 179.1(8) . . . ?
FE2 C10 N11 179.1(9) . . . ?
FE2 C52 N24 175.9(7) . . . ?
N13 C11 N14 112.6(7) . . . ?
N13 C11 C18 123.5(7) . . . ?
N14 C11 C18 123.9(7) . . . ?
C11 N13 C12 107.1(6) . . . ?
C11 N13 N14 33.6(4) . . . ?
C12 N13 N14 74.3(4) . . . ?
N13 C12 C13 99.9(6) . . . ?
N13 C12 C14 121.6(7) . . . ?
C13 C12 C14 110.6(6) . . . ?
C12 C13 N14 101.5(6) . . . ?
C12 C13 C17 111.6(6) . . . ?
N14 C13 C17 121.8(6) . . . ?
C11 N14 N13 33.9(4) . . . ?
C11 N14 C13 108.0(6) . . . ?
N13 N14 C13 74.6(4) . . . ?
C12 C14 C15 105.7(6) . . . ?
C14 C15 C16 113.1(7) . . . ?
C15 C16 C17 113.7(9) . . . ?
C13 C17 C16 105.9(7) . . . ?
C11 C18 C19 119.4(7) . . . ?
C11 C18 C23 119.4(6) . . . ?
C19 C18 C23 121.2(7) . . . ?
C18 C19 C20 118.8(7) . . . ?
C19 C20 C21 119.7(6) . . . ?
C20 C21 C22 121.7(6) . . . ?
C20 C21 C24 118.5(6) . . . ?
C22 C21 C24 119.7(7) . . . ?
C21 C22 C23 117.8(7) . . . ?
C18 C23 C22 120.7(6) . . . ?
C21 C24 N15 122.7(7) . . . ?
C21 C24 N16 124.8(7) . . . ?
N15 C24 N16 112.5(7) . . . ?
C24 N15 C25 106.3(7) . . . ?
N15 C25 C26 101.7(5) . . . ?
N15 C25 C27 121.5(7) . . . ?
C26 C25 C27 110.1(6) . . . ?
C25 C26 N16 100.8(6) . . . ?
C25 C26 C30 109.7(6) . . . ?
N16 C26 C30 120.7(6) . . . ?
C24 N16 C26 108.3(6) . . . ?
C25 C27 C28 106.4(7) . . . ?
C27 C28 C29 114.4(6) . . . ?
C28 C29 C30 113.7(9) . . . ?
C26 C30 C29 107.0(7) . . . ?
N17 C31 N18 111.9(6) . . . ?
N17 C31 C38 124.3(7) . . . ?
N18 C31 C38 123.8(7) . . . ?
C31 N17 C32 108.0(6) . . . ?
C31 N17 N18 34.0(4) . . . ?
C32 N17 N18 74.7(4) . . . ?
N17 C32 C33 99.8(5) . . . ?
N17 C32 C34 120.6(6) . . . ?
C33 C32 C34 110.7(6) . . . ?
C32 C33 N18 100.3(6) . . . ?
C32 C33 C37 109.4(6) . . . ?
N18 C33 C37 121.8(7) . . . ?
C31 N18 N17 34.1(4) . . . ?
C31 N18 C33 108.1(6) . . . ?
N17 N18 C33 74.6(4) . . . ?
C32 C34 C35 105.2(6) . . . ?
C34 C35 C36 114.6(6) . . . ?
C35 C36 C37 111.7(7) . . . ?
C33 C37 C36 105.9(6) . . . ?
C31 C38 C39 119.1(7) . . . ?
C31 C38 C43 120.3(7) . . . ?
C39 C38 C43 120.6(6) . . . ?
C38 C39 C40 120.0(7) . . . ?
C39 C40 C41 119.2(7) . . . ?
C40 C41 C42 121.2(7) . . . ?
C40 C41 C44 121.1(7) . . . ?
C42 C41 C44 117.6(7) . . . ?
C41 C42 C43 120.8(8) . . . ?
C38 C43 C42 118.2(7) . . . ?
C41 C44 N19 123.1(7) . . . ?
C41 C44 N20 122.7(7) . . . ?
N19 C44 N20 114.1(6) . . . ?
C44 N19 C45 106.5(6) . . . ?
N19 C45 C46 100.9(6) . . . ?
N19 C45 C47 121.2(6) . . . ?
C46 C45 C47 110.3(6) . . . ?
C45 C46 N20 100.7(6) . . . ?
C45 C46 C50 113.2(7) . . . ?
N20 C46 C50 122.5(6) . . . ?
C44 N20 C46 106.2(6) . . . ?
C45 C47 C48 106.1(6) . . . ?
C47 C48 C49 113.9(7) . . . ?
C48 C49 C50 112.8(7) . . . ?
C46 C50 C49 106.0(6) . . . ?

loop_
_geom_bond_atom_site_label_1
_geom_bond_atom_site_label_2
_geom_bond_distance
_geom_bond_site_symmetry_1
_geom_bond_site_symmetry_2
_geom_bond_publ_flag
FE1 C1 1.951(7) . . ?
FE1 C2 1.92(1) . . ?
FE1 N21 1.650(6) . . ?
FE1 C4 1.96(1) . . ?
FE1 C5 1.93(1) . . ?
FE1 C51 1.95(1) . . ?
C1 N1 1.141(7) . . ?
C2 N2 1.15(1) . . ?
N21 O3 1.130(6) . . ?
C4 N4 1.15(1) . . ?
C5 N5 1.16(1) . . ?
C51 N22 1.16(1) . . ?
FE2 N23 1.650(6) . . ?
FE2 C7 1.933(8) . . ?
FE2 C8 1.934(7) . . ?
FE2 C9 1.96(1) . . ?
FE2 C10 1.93(1) . . ?
FE2 C52 1.97(1) . . ?
N23 O4 1.129(7) . . ?
C7 N8 1.146(9) . . ?
C8 N9 1.149(8) . . ?
C9 N10 1.15(1) . . ?
C10 N11 1.14(1) . . ?
C52 N24 1.14(1) . . ?
C11 N13 1.319(9) . . ?
C11 N14 1.308(9) . . ?
C11 C18 1.48(1) . . ?
N13 C12 1.48(1) . . ?
N13 N14 2.185(9) . . ?
C12 C13 1.50(1) . . ?
C12 C14 1.509(9) . . ?
C13 N14 1.454(8) . . ?
C13 C17 1.50(1) . . ?
C14 C15 1.53(1) . . ?
C15 C16 1.52(2) . . ?
C16 C17 1.544(9) . . ?
C18 C19 1.38(1) . . ?
C18 C23 1.39(1) . . ?
C19 C20 1.40(1) . . ?
C20 C21 1.38(1) . . ?
C21 C22 1.401(9) . . ?
C21 C24 1.46(1) . . ?
C22 C23 1.40(1) . . ?
C24 N15 1.334(9) . . ?
C24 N16 1.315(9) . . ?
N15 C25 1.47(1) . . ?
C25 C26 1.49(1) . . ?
C25 C27 1.53(1) . . ?
C26 N16 1.456(9) . . ?
C26 C30 1.51(1) . . ?
C27 C28 1.54(1) . . ?
C28 C29 1.54(2) . . ?
C29 C30 1.54(1) . . ?
C31 N17 1.320(9) . . ?
C31 N18 1.318(9) . . ?
C31 C38 1.473(9) . . ?
N17 C32 1.479(9) . . ?
N17 N18 2.186(9) . . ?
C32 C33 1.513(9) . . ?
C32 C34 1.50(1) . . ?
C33 N18 1.472(9) . . ?
C33 C37 1.51(1) . . ?
C34 C35 1.54(1) . . ?
C35 C36 1.53(1) . . ?
C36 C37 1.53(1) . . ?
C38 C39 1.39(1) . . ?
C38 C43 1.41(1) . . ?
C39 C40 1.39(1) . . ?
C40 C41 1.37(1) . . ?
C41 C42 1.39(1) . . ?
C41 C44 1.50(1) . . ?
C42 C43 1.37(1) . . ?
C44 N19 1.313(9) . . ?
C44 N20 1.316(9) . . ?
N19 C45 1.486(9) . . ?
C45 C46 1.49(1) . . ?
C45 C47 1.525(9) . . ?
C46 N20 1.486(9) . . ?
C46 C50 1.50(1) . . ?
C47 C48 1.55(1) . . ?
C48 C49 1.51(1) . . ?
C49 C50 1.53(1) . . ?

loop_
_geom_contact_atom_site_label_1
_geom_contact_atom_site_label_2
_geom_contact_distance
_geom_contact_site_symmetry_1
_geom_contact_site_symmetry_2
_geom_contact_publ_flag
? ? ? ? ? ?
